data_7132259
loop_
_publ_author_name
'Altia, Minakshi'
'Anbarasan, Pazhamalai'

_publ_section_title
;
 An interrupted Heyns rearrangement approach to regioselective synthesis
 of acylindoles
;
_journal_name_full 'Chemical Communications'
_journal_paper_doi 10.1039/D3CC04144A
_journal_year 2023
_chemical_formula_moiety '	C11 H11 N O'
_chemical_formula_sum 'C11 H11 N O'
_chemical_formula_weight 173.21
_space_group_crystal_system monoclinic
_space_group_IT_number 15
_space_group_name_Hall '-C 2yc'
_space_group_name_H-M_alt 'C 1 2/c 1'
_atom_sites_solution_hydrogens mixed
_audit_creation_method SHELXL-2018/3
_audit_update_record
;
2023-07-29 deposited with the CCDC.	2023-10-24 downloaded from the CCDC.
;
_cell_angle_alpha 90
_cell_angle_beta 99.741(3)
_cell_angle_gamma 90
_cell_formula_units_Z 8
_cell_length_a 13.5293(7)
_cell_length_b 7.3263(3)
_cell_length_c 19.0986(9)
_cell_measurement_reflns_used 6004
_cell_measurement_temperature 296(2)
_cell_measurement_theta_max 71.47
_cell_measurement_theta_min 4.70
_cell_volume 1865.75(15)
_computing_cell_refinement 'APEX3/SAINT (Bruker, 2016)'
_computing_data_collection 'APEX3(Bruker, 2016)'
_computing_data_reduction 'SAINT/XPREP (Bruker, 2016)'
_computing_molecular_graphics 'ORTEP3 (Farrugia, 1997) and Mercury (Bruno et al., 2002)'
_computing_publication_material 'SHELXL-2014/7 (Sheldrick, 2014)'
_computing_structure_refinement 'SHELXL-2018/3 (Sheldrick, 2018)'
_computing_structure_solution 'SHELXT 2018/2 (Sheldrick, 2018)'
_diffrn_ambient_temperature 296(2)
_diffrn_measured_fraction_theta_full 0.990
_diffrn_measured_fraction_theta_max 0.990
_diffrn_measurement_device_type 'Bruker axs kappa apex3 PHOTON III Diffractometer'
_diffrn_measurement_method '\w and \f scan'
_diffrn_radiation_source 'micro-focus sealed tube'
_diffrn_radiation_type CuK\a
_diffrn_radiation_wavelength 1.54178
_diffrn_reflns_av_R_equivalents 0.0731
_diffrn_reflns_av_unetI/netI 0.0444
_diffrn_reflns_Laue_measured_fraction_full 0.990
_diffrn_reflns_Laue_measured_fraction_max 0.990
_diffrn_reflns_limit_h_max 16
_diffrn_reflns_limit_h_min -16
_diffrn_reflns_limit_k_max 8
_diffrn_reflns_limit_k_min -7
_diffrn_reflns_limit_l_max 21
_diffrn_reflns_limit_l_min -22
_diffrn_reflns_number 13865
_diffrn_reflns_point_group_measured_fraction_full 0.990
_diffrn_reflns_point_group_measured_fraction_max 0.990
_diffrn_reflns_theta_full 66.417
_diffrn_reflns_theta_max 66.417
_diffrn_reflns_theta_min 6.640
_exptl_absorpt_coefficient_mu 0.632
_exptl_absorpt_correction_T_max 0.7533
_exptl_absorpt_correction_T_min 0.4109
_exptl_absorpt_correction_type multi-scan
_exptl_absorpt_process_details 'SADABS(BRUKER 2017)'
_exptl_crystal_colour COLOURLESS
_exptl_crystal_density_diffrn 1.233
_exptl_crystal_description BLOCK
_exptl_crystal_F_000 736
_exptl_crystal_size_max 0.150
_exptl_crystal_size_mid 0.120
_exptl_crystal_size_min 0.100
_refine_diff_density_max 0.123
_refine_diff_density_min -0.175
_refine_diff_density_rms 0.035
_refine_ls_extinction_method none
_refine_ls_goodness_of_fit_ref 1.065
_refine_ls_hydrogen_treatment mixed
_refine_ls_matrix_type full
_refine_ls_number_parameters 124
_refine_ls_number_reflns 1632
_refine_ls_number_restraints 0
_refine_ls_restrained_S_all 1.065
_refine_ls_R_factor_all 0.0693
_refine_ls_R_factor_gt 0.0568
_refine_ls_shift/su_max 0.001
_refine_ls_shift/su_mean 0.000
_refine_ls_structure_factor_coef Fsqd
_refine_ls_weighting_details 'w=1/[\s^2^(Fo^2^)+(0.1026P)^2^+0.4119P] where P=(Fo^2^+2Fc^2^)/3'
_refine_ls_weighting_scheme calc
_refine_ls_wR_factor_gt 0.1576
_refine_ls_wR_factor_ref 0.1763
_reflns_Friedel_coverage 0.000
_reflns_number_gt 1268
_reflns_number_total 1632
_reflns_threshold_expression 'I > 2\s(I)'
_cod_data_source_file d3cc04144a2.cif
_cod_data_source_block shelx
_cod_depositor_comments
;
The following automatic conversions were performed:

data item '_exptl_absorpt_correction_type' value 'MULTI-SCAN' was
changed to 'multi-scan' in accordance with the
/home/data/users/saulius/crontab/automatic-downloads/rss-feeds/RSC/lib/dictionaries/cif_core.dic
dictionary named 'cif_core.dic' version 2.4.2 last updated on
2011-04-26.

Automatic conversion script
Id: cif_fix_values 8170 2020-07-09 18:12:32Z antanas 
;
_cod_original_sg_symbol_H-M 'C 2/c'
_cod_database_code 7132259
_shelx_shelxl_version_number 2018/3
_shelx_space_group_comment
;
The symmetry employed for this shelxl refinement is uniquely defined
by the following loop, which should always be used as a source of
symmetry information in preference to the above space-group names.
They are only intended as comments.
;
_shelx_estimated_absorpt_t_min 0.911
_shelx_estimated_absorpt_t_max 0.940

loop_
_space_group_symop_operation_xyz
'x, y, z'
'-x, y, -z+1/2'
'x+1/2, y+1/2, z'
'-x+1/2, y+1/2, -z+1/2'
'-x, -y, -z'
'x, -y, z-1/2'
'-x+1/2, -y+1/2, -z'
'x+1/2, -y+1/2, z-1/2'

loop_
_atom_site_label
_atom_site_type_symbol
_atom_site_fract_x
_atom_site_fract_y
_atom_site_fract_z
_atom_site_U_iso_or_equiv
_atom_site_adp_type
_atom_site_occupancy
_atom_site_site_symmetry_order
_atom_site_calc_flag
_atom_site_refinement_flags_posn
_atom_site_refinement_flags_adp
_atom_site_refinement_flags_occupancy
_atom_site_disorder_assembly
_atom_site_disorder_group
C1 C 0.64237(15) 0.5067(3) 0.63907(12) 0.0805(6) Uani 1 1 d . . . . .
H1 H 0.647450 0.380151 0.638297 0.097 Uiso 1 1 calc R U . . .
C2 C 0.64612(18) 0.5984(4) 0.70220(14) 0.0951(7) Uani 1 1 d . . . . .
H2 H 0.653595 0.532205 0.744307 0.114 Uiso 1 1 calc R U . . .
C3 C 0.6390(2) 0.7883(4) 0.70488(15) 0.0974(8) Uani 1 1 d . . . . .
H3 H 0.641025 0.846165 0.748434 0.117 Uiso 1 1 calc R U . . .
C4 C 0.62907(15) 0.8904(3) 0.64375(14) 0.0870(7) Uani 1 1 d . . . . .
H4 H 0.625326 1.017092 0.645103 0.104 Uiso 1 1 calc R U . . .
C5 C 0.62483(13) 0.7982(3) 0.58020(12) 0.0722(6) Uani 1 1 d . . . . .
C6 C 0.63078(12) 0.6072(3) 0.57605(11) 0.0691(6) Uani 1 1 d . . . . .
C7 C 0.62496(12) 0.5622(2) 0.50182(11) 0.0663(5) Uani 1 1 d . . . . .
C8 C 0.61544(13) 0.7269(3) 0.46474(12) 0.0688(6) Uani 1 1 d . . . . .
C9 C 0.60297(17) 0.7720(3) 0.38775(13) 0.0854(7) Uani 1 1 d . . . . .
H9A H 0.585035 0.898346 0.380867 0.128 Uiso 1 1 calc R U . . .
H9B H 0.551019 0.697271 0.361821 0.128 Uiso 1 1 calc R U . . .
H9C H 0.664823 0.749651 0.370913 0.128 Uiso 1 1 calc R U . . .
C10 C 0.62736(13) 0.3780(3) 0.47454(12) 0.0693(6) Uani 1 1 d . . . . .
C11 C 0.63397(17) 0.3422(3) 0.39827(13) 0.0846(7) Uani 1 1 d . . . . .
H11A H 0.684463 0.419381 0.384113 0.127 Uiso 1 1 calc R U . . .
H11B H 0.570385 0.367741 0.369201 0.127 Uiso 1 1 calc R U . . .
H11C H 0.651303 0.216679 0.392607 0.127 Uiso 1 1 calc R U . . .
N1 N 0.61545(11) 0.8657(2) 0.51220(10) 0.0747(5) Uani 1 1 d . . . . .
O1 O 0.62519(11) 0.24710(19) 0.51497(8) 0.0830(5) Uani 1 1 d . . . . .
H1A H 0.6133(19) 0.992(4) 0.4975(13) 0.116(9) Uiso 1 1 d . . . . .

loop_
_atom_site_aniso_label
_atom_site_aniso_U_11
_atom_site_aniso_U_22
_atom_site_aniso_U_33
_atom_site_aniso_U_23
_atom_site_aniso_U_13
_atom_site_aniso_U_12
C1 0.0784(13) 0.0633(12) 0.1000(16) 0.0033(11) 0.0156(10) 0.0004(9)
C2 0.1024(17) 0.0865(16) 0.0963(17) 0.0019(13) 0.0161(12) -0.0025(12)
C3 0.1029(18) 0.0886(18) 0.1016(19) -0.0175(14) 0.0202(13) -0.0029(12)
C4 0.0823(14) 0.0627(13) 0.1175(19) -0.0155(12) 0.0215(12) -0.0038(9)
C5 0.0612(11) 0.0532(11) 0.1031(16) -0.0027(10) 0.0161(10) -0.0032(7)
C6 0.0581(10) 0.0539(11) 0.0962(15) 0.0001(9) 0.0152(9) -0.0007(7)
C7 0.0604(10) 0.0468(10) 0.0931(14) 0.0009(8) 0.0169(9) -0.0012(7)
C8 0.0562(10) 0.0544(11) 0.0964(14) 0.0023(9) 0.0152(9) -0.0030(7)
C9 0.0813(14) 0.0686(13) 0.1060(18) 0.0124(11) 0.0155(11) -0.0016(10)
C10 0.0598(10) 0.0543(11) 0.0949(14) 0.0009(10) 0.0159(9) -0.0006(7)
C11 0.0898(14) 0.0627(12) 0.1046(17) -0.0071(11) 0.0257(11) -0.0028(10)
N1 0.0697(10) 0.0494(10) 0.1062(14) 0.0034(9) 0.0184(8) -0.0019(7)
O1 0.0936(11) 0.0499(8) 0.1069(12) 0.0039(7) 0.0207(8) 0.0000(6)

loop_
_atom_type_symbol
_atom_type_description
_atom_type_scat_dispersion_real
_atom_type_scat_dispersion_imag
_atom_type_scat_source
C C 0.0181 0.0091 'International Tables Vol C Tables 4.2.6.8 and 6.1.1.4'
H H 0.0000 0.0000 'International Tables Vol C Tables 4.2.6.8 and 6.1.1.4'
N N 0.0311 0.0180 'International Tables Vol C Tables 4.2.6.8 and 6.1.1.4'
O O 0.0492 0.0322 'International Tables Vol C Tables 4.2.6.8 and 6.1.1.4'

loop_
_geom_angle_atom_site_label_1
_geom_angle_atom_site_label_2
_geom_angle_atom_site_label_3
_geom_angle
_geom_angle_site_symmetry_1
_geom_angle_site_symmetry_3
_geom_angle_publ_flag
C2 C1 C6 118.7(2) . . ?
C2 C1 H1 120.6 . . ?
C6 C1 H1 120.6 . . ?
C1 C2 C3 121.8(2) . . ?
C1 C2 H2 119.1 . . ?
C3 C2 H2 119.1 . . ?
C4 C3 C2 120.6(2) . . ?
C4 C3 H3 119.7 . . ?
C2 C3 H3 119.7 . . ?
C3 C4 C5 117.6(2) . . ?
C3 C4 H4 121.2 . . ?
C5 C4 H4 121.2 . . ?
N1 C5 C4 129.58(19) . . ?
N1 C5 C6 107.56(18) . . ?
C4 C5 C6 122.9(2) . . ?
C1 C6 C5 118.4(2) . . ?
C1 C6 C7 134.79(18) . . ?
C5 C6 C7 106.79(17) . . ?
C8 C7 C6 106.61(16) . . ?
C8 C7 C10 129.0(2) . . ?
C6 C7 C10 124.39(18) . . ?
N1 C8 C7 108.58(19) . . ?
N1 C8 C9 118.58(17) . . ?
C7 C8 C9 132.81(19) . . ?
C8 C9 H9A 109.5 . . ?
C8 C9 H9B 109.5 . . ?
H9A C9 H9B 109.5 . . ?
C8 C9 H9C 109.5 . . ?
H9A C9 H9C 109.5 . . ?
H9B C9 H9C 109.5 . . ?
O1 C10 C7 119.6(2) . . ?
O1 C10 C11 118.93(18) . . ?
C7 C10 C11 121.44(18) . . ?
C10 C11 H11A 109.5 . . ?
C10 C11 H11B 109.5 . . ?
H11A C11 H11B 109.5 . . ?
C10 C11 H11C 109.5 . . ?
H11A C11 H11C 109.5 . . ?
H11B C11 H11C 109.5 . . ?
C8 N1 C5 110.47(17) . . ?
C8 N1 H1A 121.7(15) . . ?
C5 N1 H1A 127.7(15) . . ?

loop_
_geom_bond_atom_site_label_1
_geom_bond_atom_site_label_2
_geom_bond_distance
_geom_bond_site_symmetry_2
_geom_bond_publ_flag
C1 C2 1.374(3) . ?
C1 C6 1.397(3) . ?
C1 H1 0.9300 . ?
C2 C3 1.396(4) . ?
C2 H2 0.9300 . ?
C3 C4 1.374(4) . ?
C3 H3 0.9300 . ?
C4 C5 1.382(3) . ?
C4 H4 0.9300 . ?
C5 N1 1.375(3) . ?
C5 C6 1.404(3) . ?
C6 C7 1.445(3) . ?
C7 C8 1.394(3) . ?
C7 C10 1.449(3) . ?
C8 N1 1.362(3) . ?
C8 C9 1.489(3) . ?
C9 H9A 0.9600 . ?
C9 H9B 0.9600 . ?
C9 H9C 0.9600 . ?
C10 O1 1.235(2) . ?
C10 C11 1.498(3) . ?
C11 H11A 0.9600 . ?
C11 H11B 0.9600 . ?
C11 H11C 0.9600 . ?
N1 H1A 0.97(3) . ?

loop_
_geom_hbond_atom_site_label_D
_geom_hbond_atom_site_label_H
_geom_hbond_atom_site_label_A
_geom_hbond_distance_DH
_geom_hbond_distance_HA
_geom_hbond_distance_DA
_geom_hbond_angle_DHA
_geom_hbond_site_symmetry_A
_geom_hbond_publ_flag
N1 H1A O1 0.97(3) 1.90(3) 2.798(2) 153(2) 1_565 yes

loop_
_geom_torsion_atom_site_label_1
_geom_torsion_atom_site_label_2
_geom_torsion_atom_site_label_3
_geom_torsion_atom_site_label_4
_geom_torsion
_geom_torsion_site_symmetry_1
_geom_torsion_site_symmetry_2
_geom_torsion_site_symmetry_3
_geom_torsion_site_symmetry_4
_geom_torsion_publ_flag
C6 C1 C2 C3 -0.2(3) . . . . ?
C1 C2 C3 C4 -0.7(4) . . . . ?
C2 C3 C4 C5 1.0(3) . . . . ?
C3 C4 C5 N1 -179.8(2) . . . . ?
C3 C4 C5 C6 -0.4(3) . . . . ?
C2 C1 C6 C5 0.8(3) . . . . ?
C2 C1 C6 C7 179.1(2) . . . . ?
N1 C5 C6 C1 178.98(16) . . . . ?
C4 C5 C6 C1 -0.6(3) . . . . ?
N1 C5 C6 C7 0.25(19) . . . . ?
C4 C5 C6 C7 -179.30(17) . . . . ?
C1 C6 C7 C8 -178.64(19) . . . . ?
C5 C6 C7 C8 -0.22(19) . . . . ?
C1 C6 C7 C10 2.3(3) . . . . ?
C5 C6 C7 C10 -179.33(16) . . . . ?
C6 C7 C8 N1 0.1(2) . . . . ?
C10 C7 C8 N1 179.16(16) . . . . ?
C6 C7 C8 C9 -177.75(19) . . . . ?
C10 C7 C8 C9 1.3(3) . . . . ?
C8 C7 C10 O1 -172.03(17) . . . . ?
C6 C7 C10 O1 6.9(3) . . . . ?
C8 C7 C10 C11 8.9(3) . . . . ?
C6 C7 C10 C11 -172.22(17) . . . . ?
C7 C8 N1 C5 0.0(2) . . . . ?
C9 C8 N1 C5 178.26(16) . . . . ?
C4 C5 N1 C8 179.33(19) . . . . ?
C6 C5 N1 C8 -0.19(19) . . . . ?
